data_7037762
loop_
_publ_author_name
'Abosede, Olufunso O.'
'Vyas, Nilima A.'
'Singh, Sushma B.'
'Kumbhar, Avinash S.'
'Kate, Anup'
'Kumbhar, Anupa A.'
'Khan, Ayesha'
'Erxleben, Andrea'
'Smith, Peter'
'de Kock, Carmen'
'Hoffmann, Frank'
'Obaleye, Joshua A.'

_publ_section_title
;
 Copper(ii) mixed-ligand polypyridyl complexes with doxycycline -
 structures and biological evaluation.
;
_journal_issue 7
_journal_name_full 'Dalton transactions (Cambridge, England : 2003)'
_journal_page_first 3003
_journal_page_last 3012
_journal_paper_doi 10.1039/c5dt04405g
_journal_volume 45
_journal_year 2016
_chemical_formula_sum 'C34 H41 Cu N6 O19.5'
_chemical_formula_weight 909.27
_chemical_name_systematic
;
 ?
;
_space_group_IT_number 19
_symmetry_cell_setting orthorhombic
_symmetry_space_group_name_Hall 'P 2ac 2ab'
_symmetry_space_group_name_H-M 'P 21 21 21'
_atom_sites_solution_hydrogens geom
_atom_sites_solution_primary direct
_atom_sites_solution_secondary difmap
_audit_creation_method SHELXL-97
_audit_update_record
;
2014-02-19 deposited with the CCDC.
2015-12-23 downloaded from the CCDC.
;
_cell_angle_alpha 90.00
_cell_angle_beta 90.00
_cell_angle_gamma 90.00
_cell_formula_units_Z 4
_cell_length_a 10.2282(4)
_cell_length_b 12.6403(7)
_cell_length_c 31.3839(16)
_cell_measurement_reflns_used 4093
_cell_measurement_temperature 293(2)
_cell_measurement_theta_max 29.0459
_cell_measurement_theta_min 3.2117
_cell_volume 4057.5(3)
_computing_cell_refinement
;
CrysAlisPro, Oxford Diffraction Ltd.,
Version 1.171.34.36 (release 02-08-2010 CrysAlis171 .NET)
(compiled Aug  2 2010,13:00:58)
;
_computing_data_collection
;
CrysAlisPro, Oxford Diffraction Ltd.,
Version 1.171.34.36 (release 02-08-2010 CrysAlis171 .NET)
(compiled Aug  2 2010,13:00:58)
;
_computing_data_reduction
;
CrysAlisPro, Oxford Diffraction Ltd.,
Version 1.171.34.36 (release 02-08-2010 CrysAlis171 .NET)
(compiled Aug  2 2010,13:00:58)
;
_computing_molecular_graphics 'ORTEX (P.McArdle, 1995)'
_computing_publication_material 'SHELXL-97/2 (Sheldrick,1997)'
_computing_structure_refinement 'SHELXL-97 (Sheldrick, 1997)'
_computing_structure_solution 'SHELXS-97 (Sheldrick, 1990)'
_diffrn_ambient_temperature 293(2)
_diffrn_detector_area_resol_mean 16.1048
_diffrn_measured_fraction_theta_full 0.995
_diffrn_measured_fraction_theta_max 0.995
_diffrn_measurement_details
;
  1 omega  -39.00   54.00   1.0000   10.0000
omega____ theta____ kappa____ phi______ frames
    -      -14.5778   37.0000  -30.0000 93
  2 omega   27.00   59.00   1.0000   10.0000
omega____ theta____ kappa____ phi______ frames
    -       23.0153   37.0000 -150.0000 32
  3 omega   52.00   78.00   1.0000   10.0000
omega____ theta____ kappa____ phi______ frames
    -       23.0153 -130.0000  -49.0000 26
;
_diffrn_measurement_device_type 'Xcalibur, Sapphire3'
_diffrn_measurement_method '\w scans'
_diffrn_orient_matrix_UB_11 0.0000668000
_diffrn_orient_matrix_UB_12 0.0127767000
_diffrn_orient_matrix_UB_13 0.0219990000
_diffrn_orient_matrix_UB_21 0.0103377000
_diffrn_orient_matrix_UB_22 0.0540538000
_diffrn_orient_matrix_UB_23 -0.0050867000
_diffrn_orient_matrix_UB_31 -0.0685817000
_diffrn_orient_matrix_UB_32 0.0081431000
_diffrn_orient_matrix_UB_33 -0.0007543000
_diffrn_radiation_monochromator graphite
_diffrn_radiation_source 'Enhance (Mo) X-ray Source'
_diffrn_radiation_type 'Mo K\a'
_diffrn_radiation_wavelength 0.7107
_diffrn_reflns_av_R_equivalents 0.0370
_diffrn_reflns_limit_h_max 11
_diffrn_reflns_limit_h_min -12
_diffrn_reflns_limit_k_max 8
_diffrn_reflns_limit_k_min -17
_diffrn_reflns_limit_l_max 42
_diffrn_reflns_limit_l_min -25
_diffrn_reflns_number 12422
_diffrn_reflns_theta_full 25.68
_diffrn_reflns_theta_max 29.0459
_diffrn_reflns_theta_min 3.2117
_exptl_absorpt_coefficient_mu 0.626
_exptl_absorpt_correction_T_max 1.00000
_exptl_absorpt_correction_T_min 0.62771
_exptl_absorpt_correction_type multi-scan
_exptl_absorpt_process_details
;
CrysAlisPro, Oxford Diffraction Ltd.,
Version 1.171.34.36 (release 02-08-2010 CrysAlis171 .NET)
(compiled Aug  2 2010,13:00:58)
Empirical absorption correction using spherical harmonics,
 implemented in SCALE3 ABSPACK scaling algorithm.
;
_exptl_crystal_colour Colourless
_exptl_crystal_density_diffrn 1.488
_exptl_crystal_density_method 'not measured'
_exptl_crystal_description Block
_exptl_crystal_F_000 1888
_exptl_crystal_size_max 0.35
_exptl_crystal_size_mid 0.30
_exptl_crystal_size_min 0.20
_refine_diff_density_max 0.509
_refine_diff_density_min -0.530
_refine_diff_density_rms 0.074
_refine_ls_abs_structure_details 'Flack H D (1983), Acta Cryst. A39, 876-881'
_refine_ls_abs_structure_Flack 0.002(19)
_refine_ls_extinction_method none
_refine_ls_goodness_of_fit_ref 1.047
_refine_ls_hydrogen_treatment constr
_refine_ls_matrix_type full
_refine_ls_number_parameters 552
_refine_ls_number_reflns 6764
_refine_ls_number_restraints 0
_refine_ls_restrained_S_all 1.047
_refine_ls_R_factor_all 0.0886
_refine_ls_R_factor_gt 0.0632
_refine_ls_shift/su_max 0.000
_refine_ls_shift/su_mean 0.000
_refine_ls_structure_factor_coef Fsqd
_refine_ls_weighting_details 'calc w=1/[\s^2^(Fo^2^)+(0.0774P)^2^+1.9286P] where P=(Fo^2^+2Fc^2^)/3'
_refine_ls_weighting_scheme calc
_refine_ls_wR_factor_gt 0.1478
_refine_ls_wR_factor_ref 0.1670
_reflns_number_gt 5230
_reflns_number_total 6764
_reflns_threshold_expression >2sigma(I)
_cod_data_source_file c5dt04405g2.cif
_cod_data_source_block ssb1
_cod_depositor_comments
;
The following automatic conversions were performed:

'_symmetry_cell_setting' value 'Orthorhombic' changed to
'orthorhombic' according to
/usr/data/users/saulius/crontab/automatic-downloads/rss-feeds/RSC/lib/dictionaries/cif_core.dic
dictionary named 'cif_core.dic' version 2.4.2 from 2011-04-26.

Automatic conversion script
Id: cif_fix_values 4268 2015-11-12 08:31:59Z antanas 

 Adding full bibliography for 7037762--7037763.cif.
;
_cod_original_cell_volume 4057.6(3)
_cod_original_sg_symbol_H-M P212121
_cod_original_formula_sum 'C34 H41 Cu N6 O19.50'
_cod_database_code 7037762

loop_
_symmetry_equiv_pos_as_xyz
'x, y, z'
'-x+1/2, -y, z+1/2'
'-x, y+1/2, -z+1/2'
'x+1/2, -y+1/2, -z'

loop_
_atom_site_label
_atom_site_type_symbol
_atom_site_fract_x
_atom_site_fract_y
_atom_site_fract_z
_atom_site_U_iso_or_equiv
_atom_site_adp_type
_atom_site_occupancy
_atom_site_symmetry_multiplicity
_atom_site_calc_flag
_atom_site_refinement_flags
Cu1 Cu 0.81771(6) 0.05420(6) 0.12542(2) 0.0433(2) Uani 1 1 d .
O2 O 0.7005(3) -0.0641(3) 0.12553(11) 0.0344(8) Uani 1 1 d .
O1 O 0.8372(4) 0.0460(4) 0.06435(13) 0.0512(11) Uani 1 1 d .
N2 N 0.7960(4) 0.0734(4) 0.18904(16) 0.0464(13) Uani 1 1 d .
O5 O 0.5148(4) -0.2287(4) 0.23679(12) 0.0529(12) Uani 1 1 d .
O8 O 0.5426(4) -0.0829(4) -0.01534(12) 0.0618(14) Uani 1 1 d .
H8 H 0.4706 -0.0967 -0.0255 0.093 Uiso 1 1 calc R
O4 O 0.5874(4) -0.2651(3) 0.16168(13) 0.0459(10) Uani 1 1 d .
H4A H 0.5918 -0.2697 0.1877 0.069 Uiso 1 1 calc R
O7 O 0.2318(3) 0.0276(3) 0.10341(11) 0.0399(10) Uani 1 1 d .
H7 H 0.2454 0.0748 0.0861 0.060 Uiso 1 1 calc R
N4 N 0.3045(5) -0.1314(4) 0.01223(14) 0.0435(12) Uani 1 1 d .
N1 N 0.9236(5) 0.1884(4) 0.13238(19) 0.0519(14) Uani 1 1 d .
O6 O 0.4180(5) -0.2073(4) 0.31057(14) 0.0672(14) Uani 1 1 d .
H6 H 0.4589 -0.2353 0.2911 0.101 Uiso 1 1 calc R
N3 N 0.7755(6) 0.0175(5) -0.00293(16) 0.0631(16) Uani 1 1 d .
H3A H 0.8440 0.0500 -0.0119 0.076 Uiso 1 1 calc R
H3B H 0.7205 -0.0084 -0.0209 0.076 Uiso 1 1 calc R
O1W O 0.9990(4) -0.0496(4) 0.13893(14) 0.0565(11) Uani 1 1 d .
O2W O 0.6158(4) 0.1695(4) 0.11273(16) 0.0598(13) Uani 1 1 d .
C34 C 0.2767(7) 0.1491(5) 0.1817(2) 0.0520(16) Uani 1 1 d .
H34A H 0.2998 0.1693 0.1532 0.078 Uiso 1 1 calc R
H34B H 0.2956 0.2062 0.2009 0.078 Uiso 1 1 calc R
H34C H 0.1851 0.1328 0.1829 0.078 Uiso 1 1 calc R
C1 C 0.6367(5) -0.0508(5) 0.05250(15) 0.0324(11) Uani 1 1 d .
C2 C 0.6276(5) -0.0857(4) 0.09470(16) 0.0286(11) Uani 1 1 d .
C3 C 0.5124(5) -0.1623(4) 0.10329(15) 0.0305(12) Uani 1 1 d .
C4 C 0.3848(5) -0.1105(4) 0.08949(15) 0.0294(11) Uani 1 1 d .
H4 H 0.3140 -0.1623 0.0922 0.035 Uiso 1 1 calc R
C5 C 0.3951(5) -0.0760(5) 0.04251(16) 0.0347(13) Uani 1 1 d .
H5 H 0.3669 -0.0019 0.0422 0.042 Uiso 1 1 calc R
C6 C 0.5333(5) -0.0748(5) 0.02358(16) 0.0385(13) Uani 1 1 d .
C7 C 0.5080(5) -0.1850(4) 0.15115(16) 0.0309(12) Uani 1 1 d .
C8 C 0.4337(5) -0.1292(4) 0.17855(16) 0.0309(12) Uani 1 1 d .
C9 C 0.3400(4) -0.0440(4) 0.16459(14) 0.0286(11) Uani 1 1 d .
H9 H 0.2514 -0.0718 0.1687 0.034 Uiso 1 1 calc R
C10 C 0.3532(5) -0.0151(4) 0.11750(15) 0.0292(11) Uani 1 1 d .
H10 H 0.4219 0.0383 0.1142 0.035 Uiso 1 1 calc R
C11 C 0.4458(5) -0.1522(5) 0.22321(17) 0.0365(13) Uani 1 1 d .
C12 C 0.3777(5) -0.0823(5) 0.25337(16) 0.0376(14) Uani 1 1 d .
C13 C 0.3255(5) 0.0144(5) 0.24001(16) 0.0373(13) Uani 1 1 d .
C14 C 0.3553(5) 0.0522(5) 0.19461(15) 0.0357(12) Uani 1 1 d .
H14 H 0.4477 0.0727 0.1940 0.043 Uiso 1 1 calc R
C15 C 0.3629(6) -0.1151(6) 0.29625(18) 0.0492(16) Uani 1 1 d .
C16 C 0.2897(7) -0.0549(7) 0.3241(2) 0.065(2) Uani 1 1 d .
H16 H 0.2781 -0.0766 0.3522 0.077 Uiso 1 1 calc R
C17 C 0.2345(7) 0.0373(7) 0.3099(2) 0.064(2) Uani 1 1 d .
H17 H 0.1835 0.0770 0.3285 0.077 Uiso 1 1 calc R
C18 C 0.2522(6) 0.0729(5) 0.26885(18) 0.0502(16) Uani 1 1 d .
H18 H 0.2149 0.1366 0.2604 0.060 Uiso 1 1 calc R
C19 C 0.1638(6) -0.1046(7) 0.0208(2) 0.064(2) Uani 1 1 d .
H19A H 0.1090 -0.1418 0.0009 0.096 Uiso 1 1 calc R
H19B H 0.1510 -0.0298 0.0175 0.096 Uiso 1 1 calc R
H19C H 0.1414 -0.1250 0.0493 0.096 Uiso 1 1 calc R
C20 C 0.3222(8) -0.2492(6) 0.0093(2) 0.068(2) Uani 1 1 d .
H20A H 0.4125 -0.2650 0.0039 0.103 Uiso 1 1 calc R
H20B H 0.2694 -0.2765 -0.0135 0.103 Uiso 1 1 calc R
H20C H 0.2960 -0.2813 0.0357 0.103 Uiso 1 1 calc R
C21 C 0.7546(6) 0.0072(5) 0.03850(18) 0.0393(14) Uani 1 1 d .
C22 C 0.7288(6) 0.0150(6) 0.2172(2) 0.0536(17) Uani 1 1 d .
H22 H 0.6850 -0.0450 0.2078 0.064 Uiso 1 1 calc R
C23 C 0.7226(7) 0.0409(7) 0.2594(2) 0.068(2) Uani 1 1 d .
H23 H 0.6734 -0.0009 0.2778 0.082 Uiso 1 1 calc R
C24 C 0.7863(8) 0.1259(7) 0.2751(2) 0.072(2) Uani 1 1 d .
H24 H 0.7821 0.1420 0.3040 0.087 Uiso 1 1 calc R
C25 C 0.8584(7) 0.1892(6) 0.2474(3) 0.063(2) Uani 1 1 d .
C27 C 0.9274(6) 0.2221(5) 0.1732(2) 0.0536(19) Uani 1 1 d .
C26 C 0.8598(6) 0.1591(6) 0.2051(2) 0.0521(18) Uani 1 1 d .
C28 C 0.9947(7) 0.3136(6) 0.1861(3) 0.067(2) Uani 1 1 d .
C29 C 0.9939(9) 0.3398(7) 0.2303(3) 0.079(3) Uani 1 1 d .
H29 H 1.0400 0.3991 0.2394 0.095 Uiso 1 1 calc R
C30 C 0.9300(9) 0.2829(8) 0.2589(3) 0.091(3) Uani 1 1 d .
H30 H 0.9315 0.3040 0.2873 0.109 Uiso 1 1 calc R
C31 C 1.0527(9) 0.3693(7) 0.1533(4) 0.089(3) Uani 1 1 d .
H31 H 1.0963 0.4318 0.1599 0.106 Uiso 1 1 calc R
C32 C 1.0496(8) 0.3385(7) 0.1134(3) 0.080(3) Uani 1 1 d .
H32 H 1.0911 0.3778 0.0923 0.096 Uiso 1 1 calc R
C33 C 0.9809(7) 0.2432(6) 0.1029(3) 0.070(2) Uani 1 1 d .
H33 H 0.9774 0.2205 0.0747 0.084 Uiso 1 1 calc R
N20 N 0.2300(8) 0.1353(7) 0.9554(2) 0.082(2) Uani 1 1 d .
O20 O 0.3182(10) 0.0954(7) 0.9764(2) 0.143(3) Uani 1 1 d .
O21 O 0.1895(12) 0.2247(7) 0.9669(3) 0.164(4) Uani 1 1 d .
O22 O 0.1813(8) 0.0919(6) 0.9250(2) 0.121(3) Uani 1 1 d .
O5W O 0.4101(8) 0.3814(6) 0.0784(3) 0.137(3) Uani 1 1 d .
O6W O 0.3563(10) 0.5584(8) 0.1260(5) 0.108(5) Uani 0.50 1 d P
O4W O 0.2821(8) 0.2028(5) 0.0593(2) 0.108(2) Uani 1 1 d .
N10 N 0.0555(7) 0.6869(6) 0.1174(2) 0.0725(18) Uani 1 1 d .
O12 O 0.0362(8) 0.5952(6) 0.1212(3) 0.125(3) Uani 1 1 d .
O11 O -0.0370(8) 0.7439(6) 0.1084(3) 0.141(4) Uani 1 1 d .
O3 O 0.5294(4) -0.2581(3) 0.07947(12) 0.0403(9) Uani 1 1 d .
H3 H 0.4722 -0.2624 0.0612 0.060 Uiso 1 1 calc R
O10 O 0.1626(6) 0.7250(6) 0.1215(3) 0.130(3) Uani 1 1 d .
O3W O 0.2542(5) 0.8757(5) 0.92237(14) 0.0675(14) Uani 1 1 d .

loop_
_atom_site_aniso_label
_atom_site_aniso_U_11
_atom_site_aniso_U_22
_atom_site_aniso_U_33
_atom_site_aniso_U_23
_atom_site_aniso_U_13
_atom_site_aniso_U_12
Cu1 0.0343(3) 0.0438(4) 0.0519(4) -0.0057(4) -0.0016(3) -0.0071(4)
O2 0.0295(17) 0.0345(19) 0.0394(18) -0.008(2) -0.0062(15) -0.0052(17)
O1 0.040(2) 0.062(3) 0.052(2) -0.002(2) 0.0115(18) -0.012(2)
N2 0.034(2) 0.047(3) 0.058(3) -0.019(3) -0.011(2) -0.003(3)
O5 0.067(3) 0.060(3) 0.032(2) 0.016(2) -0.0010(19) 0.018(3)
O8 0.063(3) 0.098(4) 0.0241(19) -0.001(2) 0.0003(17) 0.006(3)
O4 0.059(2) 0.044(2) 0.035(2) 0.006(2) -0.0025(19) 0.017(2)
O7 0.0342(18) 0.051(3) 0.034(2) 0.0058(19) -0.0036(14) 0.014(2)
N4 0.046(3) 0.053(3) 0.031(2) -0.011(2) -0.012(2) -0.004(3)
N1 0.036(2) 0.049(3) 0.071(4) -0.002(3) -0.005(3) -0.003(3)
O6 0.092(4) 0.077(4) 0.033(2) 0.022(3) 0.002(2) 0.000(3)
N3 0.065(3) 0.085(4) 0.040(3) 0.003(3) 0.019(2) -0.012(3)
O1W 0.038(2) 0.056(3) 0.076(3) 0.000(3) 0.0022(19) 0.002(2)
O2W 0.060(3) 0.047(3) 0.072(3) -0.006(2) 0.001(2) 0.000(2)
C34 0.069(4) 0.043(3) 0.044(3) -0.004(3) -0.004(3) 0.013(3)
C1 0.038(3) 0.035(3) 0.024(2) -0.004(3) 0.0063(19) -0.003(3)
C2 0.029(2) 0.023(3) 0.034(3) -0.001(2) 0.008(2) 0.002(2)
C3 0.038(3) 0.031(3) 0.022(2) -0.002(2) -0.002(2) 0.001(3)
C4 0.028(2) 0.035(3) 0.025(2) 0.003(2) -0.0007(19) -0.003(2)
C5 0.038(3) 0.040(3) 0.027(2) -0.005(3) -0.006(2) 0.001(3)
C6 0.048(3) 0.043(3) 0.025(3) 0.004(3) 0.002(2) 0.001(3)
C7 0.036(3) 0.027(3) 0.029(3) -0.002(2) 0.002(2) 0.000(3)
C8 0.030(3) 0.034(3) 0.029(3) 0.008(3) -0.003(2) -0.005(3)
C9 0.025(2) 0.034(3) 0.027(2) 0.001(2) 0.0000(18) 0.002(3)
C10 0.029(2) 0.031(3) 0.028(3) 0.000(2) -0.0018(19) 0.004(2)
C11 0.035(3) 0.042(3) 0.033(3) 0.006(3) -0.004(2) -0.008(3)
C12 0.038(3) 0.050(4) 0.025(2) 0.000(3) -0.005(2) -0.016(3)
C13 0.036(3) 0.047(3) 0.029(3) -0.007(3) -0.003(2) -0.012(3)
C14 0.038(3) 0.038(3) 0.031(3) 0.000(3) -0.001(2) 0.002(3)
C15 0.056(4) 0.066(4) 0.026(3) 0.003(3) -0.003(3) -0.020(4)
C16 0.073(4) 0.086(5) 0.035(3) -0.009(4) 0.013(3) -0.035(5)
C17 0.074(4) 0.076(5) 0.043(4) -0.027(4) 0.019(3) -0.005(5)
C18 0.058(3) 0.053(4) 0.039(3) -0.017(3) 0.013(3) -0.005(4)
C19 0.045(4) 0.091(5) 0.056(4) -0.007(4) -0.011(3) -0.016(4)
C20 0.090(5) 0.057(4) 0.059(4) -0.019(4) -0.034(4) -0.004(5)
C21 0.047(3) 0.034(3) 0.037(3) 0.001(3) 0.015(2) 0.000(3)
C22 0.044(3) 0.061(4) 0.056(4) -0.010(4) -0.006(3) -0.001(4)
C23 0.062(4) 0.096(6) 0.047(4) -0.019(4) -0.010(3) 0.002(5)
C24 0.072(5) 0.093(6) 0.053(4) -0.026(5) -0.019(4) 0.026(5)
C25 0.054(4) 0.064(5) 0.069(5) -0.036(4) -0.026(4) 0.021(4)
C27 0.039(3) 0.040(4) 0.082(5) -0.022(4) -0.025(3) 0.012(3)
C26 0.032(3) 0.050(4) 0.074(5) -0.020(4) -0.018(3) 0.012(3)
C28 0.051(4) 0.046(4) 0.104(7) -0.002(5) -0.026(4) 0.001(4)
C29 0.071(5) 0.063(5) 0.104(7) -0.036(5) -0.027(5) 0.001(5)
C30 0.076(6) 0.099(7) 0.097(7) -0.057(7) -0.033(5) 0.015(6)
C31 0.070(5) 0.049(5) 0.147(10) -0.017(6) -0.014(6) -0.007(5)
C32 0.075(5) 0.051(5) 0.114(8) -0.003(5) -0.008(5) -0.015(4)
C33 0.061(4) 0.061(5) 0.089(6) 0.006(5) 0.007(4) -0.008(4)
N20 0.114(6) 0.079(5) 0.054(4) 0.013(4) -0.014(4) -0.002(5)
O20 0.178(8) 0.150(7) 0.102(5) 0.032(5) -0.060(6) 0.000(7)
O21 0.269(12) 0.103(6) 0.121(7) -0.014(5) -0.052(7) 0.040(8)
O22 0.153(6) 0.142(6) 0.067(4) -0.018(4) -0.021(4) 0.013(6)
O5W 0.130(6) 0.112(6) 0.169(8) -0.021(6) -0.055(6) 0.009(5)
O6W 0.065(6) 0.047(5) 0.212(15) -0.052(9) 0.059(8) -0.019(5)
O4W 0.165(7) 0.075(4) 0.083(4) 0.030(3) 0.000(4) -0.010(4)
N10 0.069(4) 0.059(4) 0.090(5) 0.002(4) -0.011(4) -0.017(4)
O12 0.146(7) 0.076(4) 0.155(7) 0.025(5) -0.022(6) -0.036(4)
O11 0.107(5) 0.089(5) 0.227(11) -0.034(6) -0.069(6) 0.007(5)
O3 0.047(2) 0.040(2) 0.034(2) -0.0119(19) -0.0062(16) -0.003(2)
O10 0.085(4) 0.129(6) 0.175(8) 0.065(6) -0.013(5) -0.038(5)
O3W 0.060(3) 0.100(4) 0.043(2) -0.004(3) -0.004(2) -0.007(3)

loop_
_atom_type_symbol
_atom_type_description
_atom_type_scat_dispersion_real
_atom_type_scat_dispersion_imag
_atom_type_scat_source
C C 0.0033 0.0016 'International Tables Vol C Tables 4.2.6.8 and 6.1.1.4'
H H 0.0000 0.0000 'International Tables Vol C Tables 4.2.6.8 and 6.1.1.4'
O O 0.0106 0.0060 'International Tables Vol C Tables 4.2.6.8 and 6.1.1.4'
N N 0.0061 0.0033 'International Tables Vol C Tables 4.2.6.8 and 6.1.1.4'
Cu Cu 0.3201 1.2651 'International Tables Vol C Tables 4.2.6.8 and 6.1.1.4'

loop_
_geom_angle_atom_site_label_1
_geom_angle_atom_site_label_2
_geom_angle_atom_site_label_3
_geom_angle
O2 Cu1 O1 91.41(17)
O2 Cu1 N2 91.35(18)
O1 Cu1 N2 176.1(2)
O2 Cu1 N1 171.19(19)
O1 Cu1 N1 95.6(2)
N2 Cu1 N1 81.5(2)
O2 Cu1 O1W 93.38(15)
O1 Cu1 O1W 93.96(17)
N2 Cu1 O1W 88.57(18)
N1 Cu1 O1W 91.52(19)
C2 O2 Cu1 122.8(3)
C21 O1 Cu1 125.9(3)
C22 N2 C26 116.0(6)
C22 N2 Cu1 129.8(4)
C26 N2 Cu1 114.2(5)
C6 O8 H8 109.5
C7 O4 H4A 109.5
C10 O7 H7 109.5
C5 N4 C20 115.2(5)
C5 N4 C19 111.9(5)
C20 N4 C19 110.5(6)
C33 N1 C27 119.7(6)
C33 N1 Cu1 127.8(6)
C27 N1 Cu1 112.5(5)
C15 O6 H6 109.5
C21 N3 H3A 120.0
C21 N3 H3B 120.0
H3A N3 H3B 120.0
C14 C34 H34A 109.5
C14 C34 H34B 109.5
H34A C34 H34B 109.5
C14 C34 H34C 109.5
H34A C34 H34C 109.5
H34B C34 H34C 109.5
C2 C1 C6 119.1(5)
C2 C1 C21 119.5(5)
C6 C1 C21 121.4(5)
O2 C2 C1 128.6(5)
O2 C2 C3 117.1(4)
C1 C2 C3 114.4(4)
O3 C3 C4 108.6(4)
O3 C3 C7 110.9(4)
C4 C3 C7 109.5(4)
O3 C3 C2 110.2(4)
C4 C3 C2 109.5(4)
C7 C3 C2 108.1(4)
C3 C4 C10 110.9(4)
C3 C4 C5 109.6(4)
C10 C4 C5 110.0(4)
C3 C4 H4 108.8
C10 C4 H4 108.8
C5 C4 H4 108.8
N4 C5 C6 109.2(4)
N4 C5 C4 115.6(4)
C6 C5 C4 115.9(4)
N4 C5 H5 105.0
C6 C5 H5 105.0
C4 C5 H5 105.0
O8 C6 C1 126.3(5)
O8 C6 C5 117.1(5)
C1 C6 C5 116.1(4)
O4 C7 C8 125.5(5)
O4 C7 C3 111.5(5)
C8 C7 C3 123.0(5)
C7 C8 C11 117.9(5)
C7 C8 C9 123.2(5)
C11 C8 C9 118.9(5)
C8 C9 C10 113.3(4)
C8 C9 C14 108.7(4)
C10 C9 C14 113.1(4)
C8 C9 H9 107.2
C10 C9 H9 107.2
C14 C9 H9 107.2
O7 C10 C4 107.8(4)
O7 C10 C9 108.3(4)
C4 C10 C9 112.7(4)
O7 C10 H10 109.3
C4 C10 H10 109.3
C9 C10 H10 109.3
O5 C11 C8 121.9(5)
O5 C11 C12 120.3(5)
C8 C11 C12 117.7(5)
C13 C12 C15 120.0(5)
C13 C12 C11 120.9(5)
C15 C12 C11 119.1(6)
C18 C13 C12 118.4(5)
C18 C13 C14 123.2(6)
C12 C13 C14 118.4(5)
C34 C14 C13 113.2(5)
C34 C14 C9 114.7(4)
C13 C14 C9 107.5(4)
C34 C14 H14 107.0
C13 C14 H14 107.0
C9 C14 H14 107.0
O6 C15 C16 118.9(6)
O6 C15 C12 121.1(6)
C16 C15 C12 119.9(7)
C17 C16 C15 119.1(6)
C17 C16 H16 120.4
C15 C16 H16 120.4
C16 C17 C18 121.9(6)
C16 C17 H17 119.1
C18 C17 H17 119.1
C17 C18 C13 120.5(7)
C17 C18 H18 119.7
C13 C18 H18 119.7
N4 C19 H19A 109.5
N4 C19 H19B 109.5
H19A C19 H19B 109.5
N4 C19 H19C 109.5
H19A C19 H19C 109.5
H19B C19 H19C 109.5
N4 C20 H20A 109.5
N4 C20 H20B 109.5
H20A C20 H20B 109.5
N4 C20 H20C 109.5
H20A C20 H20C 109.5
H20B C20 H20C 109.5
O1 C21 N3 118.8(5)
O1 C21 C1 123.0(5)
N3 C21 C1 118.2(5)
N2 C22 C23 122.1(7)
N2 C22 H22 119.0
C23 C22 H22 119.0
C24 C23 C22 121.5(8)
C24 C23 H23 119.3
C22 C23 H23 119.3
C23 C24 C25 119.1(7)
C23 C24 H24 120.4
C25 C24 H24 120.4
C26 C25 C24 116.5(7)
C26 C25 C30 117.6(9)
C24 C25 C30 125.8(8)
N1 C27 C28 123.1(8)
N1 C27 C26 117.9(6)
C28 C27 C26 119.0(7)
N2 C26 C25 124.8(7)
N2 C26 C27 114.0(6)
C25 C26 C27 121.1(7)
C31 C28 C27 114.6(8)
C31 C28 C29 127.5(8)
C27 C28 C29 117.9(8)
C30 C29 C28 122.5(8)
C30 C29 H29 118.8
C28 C29 H29 118.8
C29 C30 C25 121.8(9)
C29 C30 H30 119.1
C25 C30 H30 119.1
C32 C31 C28 123.4(9)
C32 C31 H31 118.3
C28 C31 H31 118.3
C31 C32 C33 118.6(9)
C31 C32 H32 120.7
C33 C32 H32 120.7
N1 C33 C32 120.6(8)
N1 C33 H33 119.7
C32 C33 H33 119.7
O22 N20 O20 122.7(9)
O22 N20 O21 120.0(9)
O20 N20 O21 117.3(9)
O12 N10 O10 122.3(9)
O12 N10 O11 118.2(8)
O10 N10 O11 119.6(8)
C3 O3 H3 109.5

loop_
_geom_bond_atom_site_label_1
_geom_bond_atom_site_label_2
_geom_bond_distance
Cu1 O2 1.916(3)
Cu1 O1 1.930(4)
Cu1 N2 2.024(5)
Cu1 N1 2.024(5)
Cu1 O1W 2.311(4)
O2 C2 1.252(6)
O1 C21 1.270(7)
N2 C22 1.343(8)
N2 C26 1.362(8)
O5 C11 1.271(7)
O8 C6 1.229(6)
O8 H8 0.8200
O4 C7 1.338(6)
O4 H4A 0.8200
O7 C10 1.425(6)
O7 H7 0.8200
N4 C5 1.501(6)
N4 C20 1.503(9)
N4 C19 1.503(8)
N1 C33 1.296(9)
N1 C27 1.351(9)
O6 C15 1.369(8)
O6 H6 0.8200
N3 C21 1.324(7)
N3 H3A 0.8600
N3 H3B 0.8600
C34 C14 1.519(8)
C34 H34A 0.9600
C34 H34B 0.9600
C34 H34C 0.9600
C1 C2 1.399(7)
C1 C6 1.426(7)
C1 C21 1.478(7)
C2 C3 1.549(7)
C3 O3 1.434(6)
C3 C4 1.523(7)
C3 C7 1.530(6)
C4 C10 1.527(7)
C4 C5 1.541(7)
C4 H4 0.9800
C5 C6 1.533(7)
C5 H5 0.9800
C7 C8 1.348(7)
C8 C11 1.437(7)
C8 C9 1.506(7)
C9 C10 1.528(6)
C9 C14 1.547(7)
C9 H9 0.9800
C10 H10 0.9800
C11 C12 1.470(8)
C12 C13 1.398(8)
C12 C15 1.417(7)
C13 C18 1.388(8)
C13 C14 1.533(7)
C14 H14 0.9800
C15 C16 1.380(10)
C16 C17 1.370(10)
C16 H16 0.9300
C17 C18 1.377(9)
C17 H17 0.9300
C18 H18 0.9300
C19 H19A 0.9600
C19 H19B 0.9600
C19 H19C 0.9600
C20 H20A 0.9600
C20 H20B 0.9600
C20 H20C 0.9600
C22 C23 1.365(9)
C22 H22 0.9300
C23 C24 1.348(11)
C23 H23 0.9300
C24 C25 1.393(11)
C24 H24 0.9300
C25 C26 1.379(9)
C25 C30 1.439(12)
C27 C28 1.406(10)
C27 C26 1.454(10)
C28 C31 1.380(13)
C28 C29 1.427(12)
C29 C30 1.323(13)
C29 H29 0.9300
C30 H30 0.9300
C31 C32 1.314(13)
C31 H31 0.9300
C32 C33 1.433(11)
C32 H32 0.9300
C33 H33 0.9300
N20 O22 1.208(9)
N20 O20 1.226(10)
N20 O21 1.256(10)
N10 O12 1.181(8)
N10 O10 1.203(8)
N10 O11 1.222(9)
O3 H3 0.8200
